data_2020268
loop_
_publ_author_name
'Kellersohn, T.'
'Lutz, H.D.'
'Beckenkamp, K.'
'Jansen, E.'

_publ_section_title
;
 Structure determination of Ba(OD)Br.(D2O)2 by neutron powder diffraction
;
_journal_name_full 'Acta Crystallographica C (39,1983-)'
_journal_page_first 483
_journal_page_last 486
_journal_volume 47
_journal_year 1991
_chemical_formula_sum 'Ba Br D5 O3'
_chemical_name_systematic 'Ba (O D) Br (D2 O)2'
_space_group_IT_number 129
_symmetry_space_group_name_Hall '-P 4a 2a'
_symmetry_space_group_name_H-M 'P 4/n m m :2'
_cell_angle_alpha 90
_cell_angle_beta 90
_cell_angle_gamma 90
_cell_formula_units_Z 2
_cell_length_a 4.5567
_cell_length_b 4.5567
_cell_length_c 11.718
_cell_volume 243.307
_citation_journal_id_ASTM ACSCEE
_cod_data_source_file Kellersohn_ACSCEE_1991_1587.cif
_cod_data_source_block D5Ba1Br1O3
_cod_original_cell_volume 243.3069
_cod_original_formula_sum 'D5 Ba1 Br1 O3'
_cod_database_code 2020268

loop_
_symmetry_equiv_pos_as_xyz
x,y,z
-y+1/2,x,z
-x+1/2,-y+1/2,z
y,-x+1/2,z
x+1/2,-y,-z
y+1/2,x+1/2,-z
-x,y+1/2,-z
-y,-x,-z
-x,-y,-z
y-1/2,-x,-z
x-1/2,y-1/2,-z
-y,x-1/2,-z
-x-1/2,y,z
-y-1/2,-x-1/2,z
x,-y-1/2,z
y,x,z

loop_
_atom_site_label
_atom_site_type_symbol
_atom_site_fract_x
_atom_site_fract_y
_atom_site_fract_z
_atom_site_occupancy
_atom_site_U_iso_or_equiv
O1 O-2 0.75 0.25 0.3238 1 0.0
Ba1 Ba+2 0.25 0.25 0.1895 1 0.0
D2 D+1 0.75 0.75 0.5127 1 0.0
Br1 Br-1 0.75 0.75 0.0947 1 0.0
D1 D+1 0.75 0.4271 0.3733 1 0.0
O2 O-2 0.75 0.75 0.4315 1 0.0
